data_4081723
loop_
_publ_author_name
'M\'enard, Gabriel'
'Tran, Lina'
'McCahill, Jenny S. J.'
'Lough, Alan J.'
'Stephan, Douglas W.'

_publ_section_title
;
 Contrasting the Reactivity of Ethylene and Propylene with P/Al and P/B
 Frustrated Lewis Pairs
;
_journal_issue 22
_journal_name_full Organometallics
_journal_page_first 6759
_journal_paper_doi 10.1021/om400222w
_journal_volume 32
_journal_year 2013
_chemical_formula_sum 'C29 H37 Al2 Br6 P'
_chemical_formula_weight 949.98
_chemical_name_systematic
; 
 ? 
;
_space_group_IT_number 2
_symmetry_cell_setting triclinic
_symmetry_space_group_name_Hall '-P 1'
_symmetry_space_group_name_H-M 'P -1'
_atom_sites_solution_hydrogens geom
_atom_sites_solution_primary direct
_atom_sites_solution_secondary difmap
_audit_creation_method SHELXL-97
_cell_angle_alpha 80.640(7)
_cell_angle_beta 87.175(6)
_cell_angle_gamma 63.311(5)
_cell_formula_units_Z 2
_cell_length_a 11.2147(15)
_cell_length_b 11.8073(15)
_cell_length_c 15.117(2)
_cell_measurement_temperature 150(2)
_cell_volume 1764.0(4)
_computing_structure_refinement 'SHELXL-97 (Sheldrick, 2008)'
_computing_structure_solution 'SHELXS-97 (Sheldrick, 2008)'
_diffrn_ambient_temperature 150(2)
_diffrn_measured_fraction_theta_full 0.987
_diffrn_measured_fraction_theta_max 0.987
_diffrn_radiation_monochromator graphite
_diffrn_radiation_source 'fine-focus sealed tube'
_diffrn_radiation_type MoK\a
_diffrn_radiation_wavelength 0.71073
_diffrn_reflns_av_R_equivalents 0.0277
_diffrn_reflns_av_sigmaI/netI 0.0393
_diffrn_reflns_limit_h_max 7
_diffrn_reflns_limit_h_min -14
_diffrn_reflns_limit_k_max 14
_diffrn_reflns_limit_k_min -15
_diffrn_reflns_limit_l_max 19
_diffrn_reflns_limit_l_min -19
_diffrn_reflns_number 22289
_diffrn_reflns_theta_full 27.68
_diffrn_reflns_theta_max 27.68
_diffrn_reflns_theta_min 1.95
_exptl_absorpt_coefficient_mu 6.942
_exptl_absorpt_correction_T_max 0.7456
_exptl_absorpt_correction_T_min 0.5079
_exptl_absorpt_correction_type multi-scan
_exptl_crystal_density_diffrn 1.789
_exptl_crystal_density_method 'not measured'
_exptl_crystal_F_000 924
_exptl_crystal_size_max 0.40
_exptl_crystal_size_mid 0.40
_exptl_crystal_size_min 0.35
_refine_diff_density_max 0.976
_refine_diff_density_min -0.635
_refine_diff_density_rms 0.086
_refine_ls_extinction_method none
_refine_ls_goodness_of_fit_ref 0.752
_refine_ls_hydrogen_treatment mixed
_refine_ls_matrix_type full
_refine_ls_number_parameters 352
_refine_ls_number_reflns 8145
_refine_ls_number_restraints 0
_refine_ls_restrained_S_all 0.752
_refine_ls_R_factor_all 0.0486
_refine_ls_R_factor_gt 0.0301
_refine_ls_shift/su_max 0.001
_refine_ls_shift/su_mean 0.000
_refine_ls_structure_factor_coef Fsqd
_refine_ls_weighting_details 'calc w=1/[\s^2^(Fo^2^)+(0.1000P)^2^+0.0000P] where P=(Fo^2^+2Fc^2^)/3'
_refine_ls_weighting_scheme calc
_refine_ls_wR_factor_gt 0.0933
_refine_ls_wR_factor_ref 0.1066
_reflns_number_gt 6281
_reflns_number_total 8145
_reflns_threshold_expression >2sigma(I)
_cod_data_source_file om400222w_si_002.cif
_cod_data_source_block gm029_0m
_cod_depositor_comments
;
The following automatic conversions were performed:

'_symmetry_cell_setting' value 'Triclinic' changed to 'triclinic'
according to /home/saulius/struct/CIF-dictionaries/cif_core.dic
dictionary named 'cif_core.dic' version 2.4.2 from 2011-04-26.

Automatic conversion script
Id: cif_fix_values 1891 2012-01-12 08:04:46Z andrius 
;
_cod_original_sg_symbol_H-M P-1
_cod_database_code 4081723

loop_
_symmetry_equiv_pos_as_xyz
'x, y, z'
'-x, -y, -z'

loop_
_atom_site_label
_atom_site_type_symbol
_atom_site_fract_x
_atom_site_fract_y
_atom_site_fract_z
_atom_site_U_iso_or_equiv
_atom_site_adp_type
_atom_site_occupancy
_atom_site_symmetry_multiplicity
_atom_site_calc_flag
_atom_site_refinement_flags
Al1 Al 0.73568(10) 0.71814(9) 0.14565(6) 0.0241(2) Uani 1 1 d .
Al2 Al 0.41690(10) 0.91221(10) 0.28978(7) 0.0250(2) Uani 1 1 d .
Br1 Br 0.49745(3) 0.87642(3) 0.14129(2) 0.02676(9) Uani 1 1 d .
Br2 Br 0.32403(4) 0.77738(3) 0.33376(2) 0.03274(10) Uani 1 1 d .
Br3 Br 0.86328(4) 0.80808(3) 0.18365(3) 0.03475(10) Uani 1 1 d .
Br4 Br 0.59802(4) 0.86485(4) 0.37515(2) 0.03902(11) Uani 1 1 d .
Br5 Br 0.74949(4) 0.69801(4) -0.00256(2) 0.04056(11) Uani 1 1 d .
Br6 Br 0.26750(4) 1.12137(3) 0.26782(3) 0.04154(11) Uani 1 1 d .
C1 C 0.7472(3) 0.5686(3) 0.2282(2) 0.0259(7) Uani 1 1 d .
H1A H 0.8407 0.5007 0.2331 0.031 Uiso 1 1 calc R
H1B H 0.7199 0.5922 0.2885 0.031 Uiso 1 1 calc R
C2 C 0.6564(3) 0.5175(3) 0.1950(2) 0.0236(7) Uani 1 1 d .
H2A H 0.6645 0.5241 0.1290 0.028 Uiso 1 1 calc R
H2B H 0.5635 0.5781 0.2064 0.028 Uiso 1 1 calc R
C3 C 0.5100(3) 0.3734(3) 0.2704(2) 0.0202(6) Uani 1 1 d .
C4 C 0.4861(3) 0.3087(3) 0.3509(2) 0.0223(6) Uani 1 1 d .
C5 C 0.5948(3) 0.1955(3) 0.4095(2) 0.0274(7) Uani 1 1 d .
H5A H 0.6279 0.2271 0.4541 0.041 Uiso 1 1 calc R
H5B H 0.6684 0.1478 0.3720 0.041 Uiso 1 1 calc R
H5C H 0.5581 0.1389 0.4402 0.041 Uiso 1 1 calc R
C6 C 0.3562(3) 0.3409(3) 0.3764(2) 0.0277(7) Uani 1 1 d .
H6 H 0.3418 0.2984 0.4318 0.033 Uiso 1 1 calc R
C7 C 0.2462(3) 0.4322(3) 0.3251(3) 0.0312(8) Uani 1 1 d .
C8 C 0.2709(3) 0.4886(3) 0.2424(2) 0.0295(7) Uani 1 1 d .
H8 H 0.1971 0.5480 0.2043 0.035 Uiso 1 1 calc R
C9 C 0.3979(3) 0.4615(3) 0.2138(2) 0.0246(7) Uani 1 1 d .
C10 C 0.4101(4) 0.5175(4) 0.1179(2) 0.0339(8) Uani 1 1 d .
H10A H 0.3457 0.5127 0.0790 0.051 Uiso 1 1 calc R
H10B H 0.5007 0.4686 0.0976 0.051 Uiso 1 1 calc R
H10C H 0.3917 0.6074 0.1152 0.051 Uiso 1 1 calc R
C11 C 0.7326(3) 0.2642(3) 0.14325(19) 0.0196(6) Uani 1 1 d .
C12 C 0.6730(3) 0.1925(3) 0.1181(2) 0.0220(6) Uani 1 1 d .
C13 C 0.5705(4) 0.1602(3) 0.1701(2) 0.0311(8) Uani 1 1 d .
H13A H 0.4830 0.2355 0.1622 0.047 Uiso 1 1 calc R
H13B H 0.5965 0.1353 0.2339 0.047 Uiso 1 1 calc R
H13C H 0.5655 0.0889 0.1478 0.047 Uiso 1 1 calc R
C14 C 0.7150(3) 0.1395(3) 0.0405(2) 0.0244(7) Uani 1 1 d .
H14 H 0.6741 0.0914 0.0225 0.029 Uiso 1 1 calc R
C15 C 0.8137(3) 0.1530(3) -0.0124(2) 0.0257(7) Uani 1 1 d .
C16 C 0.8553(4) 0.0934(4) -0.0967(2) 0.0373(9) Uani 1 1 d .
H16A H 0.8049 0.1566 -0.1483 0.056 Uiso 1 1 calc R
H16B H 0.8370 0.0189 -0.0915 0.056 Uiso 1 1 calc R
H16C H 0.9510 0.0660 -0.1050 0.056 Uiso 1 1 calc R
C17 C 0.8749(3) 0.2183(3) 0.0157(2) 0.0247(7) Uani 1 1 d .
H17 H 0.9447 0.2262 -0.0188 0.030 Uiso 1 1 calc R
C18 C 0.8386(3) 0.2736(3) 0.0933(2) 0.0214(6) Uani 1 1 d .
C19 C 0.9228(3) 0.3324(3) 0.1208(2) 0.0288(7) Uani 1 1 d .
H19A H 1.0140 0.2870 0.1002 0.043 Uiso 1 1 calc R
H19B H 0.9244 0.3252 0.1862 0.043 Uiso 1 1 calc R
H19C H 0.8849 0.4231 0.0938 0.043 Uiso 1 1 calc R
C20 C 0.7915(3) 0.2870(3) 0.33291(19) 0.0193(6) Uani 1 1 d .
C21 C 0.7643(3) 0.3628(3) 0.4015(2) 0.0221(6) Uani 1 1 d .
C22 C 0.9411(4) 0.0705(3) 0.2787(2) 0.0330(8) Uani 1 1 d .
H22A H 0.9730 0.0987 0.2219 0.049 Uiso 1 1 calc R
H22B H 0.8611 0.0610 0.2671 0.049 Uiso 1 1 calc R
H22C H 1.0109 -0.0121 0.3072 0.049 Uiso 1 1 calc R
C23 C 0.9076(3) 0.1689(3) 0.3399(2) 0.0228(7) Uani 1 1 d .
C24 C 0.6329(3) 0.4765(3) 0.4119(2) 0.0289(8) Uani 1 1 d .
H24A H 0.5784 0.4489 0.4542 0.043 Uiso 1 1 calc R
H24B H 0.5858 0.5128 0.3536 0.043 Uiso 1 1 calc R
H24C H 0.6490 0.5417 0.4347 0.043 Uiso 1 1 calc R
C25 C 0.9972(3) 0.1348(3) 0.4108(2) 0.0310(8) Uani 1 1 d .
H25 H 1.0752 0.0550 0.4157 0.037 Uiso 1 1 calc R
C26 C 0.8590(4) 0.3242(3) 0.4701(2) 0.0295(8) Uani 1 1 d .
H26 H 0.8416 0.3763 0.5155 0.035 Uiso 1 1 calc R
C27 C 0.9770(4) 0.2132(4) 0.4748(2) 0.0328(8) Uani 1 1 d .
C28 C 0.1060(4) 0.4612(4) 0.3534(3) 0.0458(10) Uani 1 1 d .
H28A H 0.0790 0.4024 0.3314 0.069 Uiso 1 1 calc R
H28B H 0.0452 0.5499 0.3283 0.069 Uiso 1 1 calc R
H28C H 0.1028 0.4503 0.4190 0.069 Uiso 1 1 calc R
C29 C 1.0813(5) 0.1768(5) 0.5467(3) 0.0559(13) Uani 1 1 d .
H29A H 1.1432 0.2127 0.5259 0.084 Uiso 1 1 calc R
H29B H 1.1306 0.0831 0.5604 0.084 Uiso 1 1 calc R
H29C H 1.0380 0.2109 0.6009 0.084 Uiso 1 1 calc R
P1 P 0.67530(8) 0.35313(7) 0.23774(5) 0.01716(16) Uani 1 1 d .

loop_
_atom_site_aniso_label
_atom_site_aniso_U_11
_atom_site_aniso_U_22
_atom_site_aniso_U_33
_atom_site_aniso_U_23
_atom_site_aniso_U_13
_atom_site_aniso_U_12
Al1 0.0251(5) 0.0260(5) 0.0247(5) -0.0035(4) 0.0042(4) -0.0150(4)
Al2 0.0224(5) 0.0288(5) 0.0255(5) -0.0053(4) 0.0020(4) -0.0127(4)
Br1 0.02378(18) 0.03271(18) 0.02351(17) -0.00492(13) -0.00051(13) -0.01212(14)
Br2 0.0300(2) 0.03292(19) 0.0371(2) 0.00288(15) -0.00131(15) -0.01814(16)
Br3 0.0305(2) 0.0367(2) 0.0461(2) -0.00598(16) 0.00261(16) -0.02324(17)
Br4 0.0344(2) 0.0636(3) 0.02723(19) -0.00469(17) -0.00375(15) -0.0296(2)
Br5 0.0459(2) 0.0537(2) 0.02480(18) -0.00883(16) 0.01119(16) -0.0248(2)
Br6 0.0335(2) 0.02762(19) 0.0595(3) -0.00920(17) 0.01448(19) -0.01069(16)
C1 0.0273(17) 0.0243(16) 0.0269(16) -0.0022(13) 0.0022(14) -0.0130(14)
C2 0.0251(17) 0.0218(15) 0.0239(15) -0.0027(12) 0.0020(13) -0.0110(13)
C3 0.0161(14) 0.0204(15) 0.0232(15) -0.0062(12) 0.0015(12) -0.0065(12)
C4 0.0253(17) 0.0221(15) 0.0216(15) -0.0060(12) 0.0008(13) -0.0118(13)
C5 0.0282(18) 0.0321(18) 0.0219(16) 0.0059(13) -0.0021(14) -0.0166(15)
C6 0.0293(18) 0.0301(17) 0.0286(17) -0.0061(14) 0.0068(14) -0.0178(15)
C7 0.0214(17) 0.0268(17) 0.048(2) -0.0107(16) 0.0041(15) -0.0117(14)
C8 0.0196(16) 0.0240(16) 0.042(2) 0.0006(14) -0.0064(15) -0.0082(14)
C9 0.0243(17) 0.0212(15) 0.0282(16) 0.0012(13) -0.0026(13) -0.0115(13)
C10 0.0272(19) 0.0363(19) 0.0328(18) 0.0108(15) -0.0125(15) -0.0134(16)
C11 0.0222(16) 0.0199(14) 0.0145(13) -0.0040(11) 0.0004(12) -0.0072(13)
C12 0.0237(16) 0.0186(15) 0.0215(15) -0.0009(12) 0.0005(13) -0.0083(13)
C13 0.042(2) 0.0345(19) 0.0299(17) -0.0116(15) 0.0085(16) -0.0267(17)
C14 0.0247(17) 0.0263(16) 0.0198(15) -0.0039(13) -0.0040(13) -0.0088(14)
C15 0.0246(17) 0.0244(16) 0.0192(15) -0.0037(13) -0.0039(13) -0.0026(14)
C16 0.036(2) 0.045(2) 0.0255(18) -0.0159(16) 0.0017(15) -0.0098(18)
C17 0.0201(16) 0.0259(16) 0.0218(15) -0.0027(13) 0.0036(13) -0.0054(13)
C18 0.0209(16) 0.0195(15) 0.0211(15) 0.0003(12) -0.0002(12) -0.0077(13)
C19 0.0258(17) 0.0350(19) 0.0320(18) -0.0076(15) 0.0060(14) -0.0190(15)
C20 0.0190(15) 0.0231(15) 0.0178(14) -0.0011(12) 0.0022(12) -0.0120(13)
C21 0.0226(16) 0.0267(16) 0.0190(14) -0.0035(12) 0.0034(12) -0.0133(14)
C22 0.0293(19) 0.0237(17) 0.0314(18) -0.0045(14) 0.0012(15) 0.0009(15)
C23 0.0171(15) 0.0279(16) 0.0194(15) 0.0012(12) 0.0021(12) -0.0082(13)
C24 0.0291(19) 0.0301(18) 0.0255(16) -0.0120(14) 0.0076(14) -0.0097(15)
C25 0.0204(17) 0.0350(19) 0.0305(18) 0.0094(15) -0.0052(14) -0.0102(15)
C26 0.040(2) 0.040(2) 0.0208(16) -0.0057(14) -0.0001(14) -0.0284(17)
C27 0.033(2) 0.040(2) 0.0271(17) 0.0099(15) -0.0103(15) -0.0220(17)
C28 0.0231(19) 0.047(2) 0.066(3) -0.010(2) 0.0103(19) -0.0149(18)
C29 0.058(3) 0.063(3) 0.053(3) 0.015(2) -0.031(2) -0.037(3)
P1 0.0167(4) 0.0186(4) 0.0159(4) -0.0031(3) 0.0011(3) -0.0076(3)

loop_
_atom_type_symbol
_atom_type_description
_atom_type_scat_dispersion_real
_atom_type_scat_dispersion_imag
_atom_type_scat_source
C C 0.0033 0.0016 'International Tables Vol C Tables 4.2.6.8 and 6.1.1.4'
H H 0.0000 0.0000 'International Tables Vol C Tables 4.2.6.8 and 6.1.1.4'
Al Al 0.0645 0.0514 'International Tables Vol C Tables 4.2.6.8 and 6.1.1.4'
P P 0.1023 0.0942 'International Tables Vol C Tables 4.2.6.8 and 6.1.1.4'
Br Br -0.2901 2.4595 'International Tables Vol C Tables 4.2.6.8 and 6.1.1.4'

loop_
_geom_angle_atom_site_label_1
_geom_angle_atom_site_label_2
_geom_angle_atom_site_label_3
_geom_angle
C1 Al1 Br3 115.53(11)
C1 Al1 Br5 115.39(11)
Br3 Al1 Br5 112.24(4)
C1 Al1 Br1 105.25(11)
Br3 Al1 Br1 109.41(4)
Br5 Al1 Br1 96.91(4)
Br6 Al2 Br4 114.70(5)
Br6 Al2 Br2 113.63(5)
Br4 Al2 Br2 112.40(4)
Br6 Al2 Br1 102.77(4)
Br4 Al2 Br1 105.89(4)
Br2 Al2 Br1 106.26(4)
Al2 Br1 Al1 111.40(4)
C2 C1 Al1 110.3(2)
C1 C2 P1 122.1(2)
C4 C3 C9 118.1(3)
C4 C3 P1 123.0(2)
C9 C3 P1 118.9(2)
C6 C4 C3 119.5(3)
C6 C4 C5 116.2(3)
C3 C4 C5 124.1(3)
C4 C6 C7 123.1(3)
C6 C7 C8 116.9(3)
C6 C7 C28 121.6(3)
C8 C7 C28 121.3(3)
C9 C8 C7 122.6(3)
C8 C9 C3 119.6(3)
C8 C9 C10 116.7(3)
C3 C9 C10 123.4(3)
C12 C11 C18 120.0(3)
C12 C11 P1 122.4(2)
C18 C11 P1 117.5(2)
C14 C12 C11 117.8(3)
C14 C12 C13 115.6(3)
C11 C12 C13 126.5(3)
C12 C14 C15 123.3(3)
C17 C15 C14 117.8(3)
C17 C15 C16 121.1(3)
C14 C15 C16 121.0(3)
C15 C17 C18 122.1(3)
C17 C18 C11 118.7(3)
C17 C18 C19 116.3(3)
C11 C18 C19 124.8(3)
C23 C20 C21 119.3(3)
C23 C20 P1 124.0(2)
C21 C20 P1 116.7(2)
C26 C21 C20 118.8(3)
C26 C21 C24 116.2(3)
C20 C21 C24 124.7(3)
C25 C23 C20 118.9(3)
C25 C23 C22 115.7(3)
C20 C23 C22 125.3(3)
C23 C25 C27 122.3(3)
C27 C26 C21 122.4(3)
C26 C27 C25 117.9(3)
C26 C27 C29 121.5(4)
C25 C27 C29 120.5(4)
C20 P1 C3 111.57(14)
C20 P1 C11 114.00(14)
C3 P1 C11 111.18(14)
C20 P1 C2 107.84(14)
C3 P1 C2 105.75(15)
C11 P1 C2 105.95(14)

loop_
_geom_bond_atom_site_label_1
_geom_bond_atom_site_label_2
_geom_bond_distance
Al1 C1 1.946(3)
Al1 Br3 2.2695(10)
Al1 Br5 2.2817(11)
Al1 Br1 2.4753(11)
Al2 Br6 2.2556(11)
Al2 Br4 2.2598(11)
Al2 Br2 2.2667(11)
Al2 Br1 2.4080(11)
C1 C2 1.535(5)
C2 P1 1.862(3)
C3 C4 1.408(4)
C3 C9 1.427(4)
C3 P1 1.813(3)
C4 C6 1.382(5)
C4 C5 1.522(4)
C6 C7 1.383(5)
C7 C8 1.394(5)
C7 C28 1.506(5)
C8 C9 1.376(5)
C9 C10 1.519(5)
C11 C12 1.395(4)
C11 C18 1.413(4)
C11 P1 1.829(3)
C12 C14 1.382(4)
C12 C13 1.514(4)
C14 C15 1.386(5)
C15 C17 1.363(5)
C15 C16 1.507(4)
C17 C18 1.390(4)
C18 C19 1.506(4)
C20 C23 1.409(4)
C20 C21 1.413(4)
C20 P1 1.812(3)
C21 C26 1.390(4)
C21 C24 1.505(4)
C22 C23 1.507(5)
C23 C25 1.386(5)
C25 C27 1.387(5)
C26 C27 1.377(5)
C27 C29 1.502(5)
